data_4132088
loop_
_publ_author_name
'Duan, Peng-Cheng'
'Manz, Dennis-Helmut'
'Dechert, Sebastian'
'Demeshko, Serhiy'
'Meyer, Franc'

_publ_section_title
;
 Reductive O<sub>2</sub> Binding at a Dihydride Complex Leading to Redox
 Interconvertible \m-1,2-Peroxo and \m-1,2-Superoxo Dinickel(II)
 Intermediates.
;
_journal_issue 14
_journal_name_full 'Journal of the American Chemical Society'
_journal_page_first 4929
_journal_page_last 4939
_journal_paper_doi 10.1021/jacs.8b01468
_journal_volume 140
_journal_year 2018
_chemical_formula_moiety 'C39 H54 N6 Ni2 O'
_chemical_formula_sum 'C39 H54 N6 Ni2 O'
_chemical_formula_weight 740.30
_space_group_crystal_system monoclinic
_space_group_IT_number 15
_space_group_name_Hall '-C 2yc'
_space_group_name_H-M_alt 'C 1 2/c 1'
_atom_sites_solution_hydrogens mixed
_audit_creation_method SHELXL-2014/7
_cell_angle_alpha 90
_cell_angle_beta 118.320(3)
_cell_angle_gamma 90
_cell_formula_units_Z 4
_cell_length_a 18.5261(8)
_cell_length_b 16.4420(7)
_cell_length_c 13.6294(6)
_cell_measurement_reflns_used 25752
_cell_measurement_temperature 133(2)
_cell_measurement_theta_max 26.744
_cell_measurement_theta_min 1.759
_cell_volume 3654.7(3)
_computing_cell_refinement 'X-AREA (Stoe & Cie, 2002)'
_computing_data_collection 'X-AREA (Stoe & Cie, 2002)'
_computing_data_reduction 'X-AREA (Stoe & Cie, 2002)'
_computing_molecular_graphics 'DIAMOND (Brandenburg, 2012)'
_computing_publication_material 'SHELXL-2014 (Sheldrick, 2014)'
_computing_structure_refinement 'SHELXL-2014/7 (Sheldrick, 2014)'
_computing_structure_solution 'SHELXS-2014 (Sheldrick, 2014)'
_diffrn_ambient_temperature 133(2)
_diffrn_measured_fraction_theta_full 0.998
_diffrn_measured_fraction_theta_max 0.995
_diffrn_measurement_device_type 'Stoe IPDS II'
_diffrn_measurement_method \w
_diffrn_radiation_type MoK\a
_diffrn_radiation_wavelength 0.71073
_diffrn_reflns_av_R_equivalents 0.0426
_diffrn_reflns_av_unetI/netI 0.0202
_diffrn_reflns_Laue_measured_fraction_full 0.998
_diffrn_reflns_Laue_measured_fraction_max 0.995
_diffrn_reflns_limit_h_max 23
_diffrn_reflns_limit_h_min -23
_diffrn_reflns_limit_k_max 20
_diffrn_reflns_limit_k_min -20
_diffrn_reflns_limit_l_max 17
_diffrn_reflns_limit_l_min -17
_diffrn_reflns_number 25752
_diffrn_reflns_point_group_measured_fraction_full 0.998
_diffrn_reflns_point_group_measured_fraction_max 0.995
_diffrn_reflns_theta_full 25.242
_diffrn_reflns_theta_max 26.744
_diffrn_reflns_theta_min 1.759
_diffrn_source 'fine-focus sealed tube'
_exptl_absorpt_coefficient_mu 1.070
_exptl_absorpt_correction_T_max 0.7695
_exptl_absorpt_correction_T_min 0.6511
_exptl_absorpt_correction_type numerical
_exptl_absorpt_process_details 'X-RED (Stoe & Cie, 2002)'
_exptl_crystal_colour 'dark green'
_exptl_crystal_density_diffrn 1.345
_exptl_crystal_description block
_exptl_crystal_F_000 1576
_exptl_crystal_size_max 0.480
_exptl_crystal_size_mid 0.420
_exptl_crystal_size_min 0.280
_refine_diff_density_max 0.372
_refine_diff_density_min -0.211
_refine_diff_density_rms 0.051
_refine_ls_extinction_method none
_refine_ls_goodness_of_fit_ref 1.057
_refine_ls_hydrogen_treatment mixed
_refine_ls_matrix_type full
_refine_ls_number_parameters 226
_refine_ls_number_reflns 3872
_refine_ls_number_restraints 0
_refine_ls_restrained_S_all 1.057
_refine_ls_R_factor_all 0.0308
_refine_ls_R_factor_gt 0.0267
_refine_ls_shift/su_max 0.001
_refine_ls_shift/su_mean 0.000
_refine_ls_structure_factor_coef Fsqd
_refine_ls_weighting_details 'w=1/[\s^2^(Fo^2^)+(0.0475P)^2^+1.1116P] where P=(Fo^2^+2Fc^2^)/3'
_refine_ls_weighting_scheme calc
_refine_ls_wR_factor_gt 0.0719
_refine_ls_wR_factor_ref 0.0736
_reflns_Friedel_coverage 0.000
_reflns_number_gt 3483
_reflns_number_total 3872
_reflns_threshold_expression 'I > 2\s(I)'
_cod_data_source_file ja8b01468_si_002.cif
_cod_data_source_block 4-dm273
_cod_original_sg_symbol_H-M 'C 2/c'
_cod_database_code 4132088
_shelx_shelxl_version_number 2014/7
_shelx_space_group_comment
;
The symmetry employed for this shelxl refinement is uniquely defined
by the following loop, which should always be used as a source of
symmetry information in preference to the above space-group names.
They are only intended as comments.
;
_shelx_estimated_absorpt_t_min 0.628
_shelx_estimated_absorpt_t_max 0.754

loop_
_space_group_symop_operation_xyz
'x, y, z'
'-x, y, -z+1/2'
'x+1/2, y+1/2, z'
'-x+1/2, y+1/2, -z+1/2'
'-x, -y, -z'
'x, -y, z-1/2'
'-x+1/2, -y+1/2, -z'
'x+1/2, -y+1/2, z-1/2'

loop_
_atom_site_label
_atom_site_type_symbol
_atom_site_fract_x
_atom_site_fract_y
_atom_site_fract_z
_atom_site_U_iso_or_equiv
_atom_site_adp_type
_atom_site_occupancy
_atom_site_site_symmetry_order
_atom_site_calc_flag
_atom_site_refinement_flags_posn
_atom_site_refinement_flags_adp
_atom_site_refinement_flags_occupancy
Ni1 Ni 0.45273(2) 0.35067(2) 0.60589(2) 0.02302(8) Uani 1 1 d . . .
N1 N 0.47774(8) 0.43884(7) 0.69468(11) 0.0300(3) Uani 1 1 d . . .
N2 N 0.40859(7) 0.43205(8) 0.49470(11) 0.0297(3) Uani 1 1 d . . .
N3 N 0.43390(7) 0.26392(7) 0.50612(10) 0.0244(2) Uani 1 1 d . . .
O1 O 0.5000 0.29308(9) 0.7500 0.0251(3) Uani 1 2 d S T P
C1 C 0.5000 0.56770(13) 0.7500 0.0356(5) Uani 1 2 d S T P
H1A H 0.5000 0.6255 0.7500 0.043 Uiso 1 2 calc R U P
C2 C 0.46350(9) 0.51572(9) 0.65831(15) 0.0318(3) Uani 1 1 d . . .
C3 C 0.41599(9) 0.51793(9) 0.53418(15) 0.0343(3) Uani 1 1 d . . .
H3A H 0.4449 0.5514 0.5034 0.041 Uiso 1 1 calc R U .
H3B H 0.3610 0.5416 0.5100 0.041 Uiso 1 1 calc R U .
C4 C 0.37028(9) 0.41938(10) 0.38526(13) 0.0318(3) Uani 1 1 d . . .
C5 C 0.36405(9) 0.34299(10) 0.33794(13) 0.0321(3) Uani 1 1 d . . .
H5 H 0.3339 0.3398 0.2590 0.039 Uiso 1 1 calc R U .
C6 C 0.39768(8) 0.27059(10) 0.39478(12) 0.0278(3) Uani 1 1 d . . .
C7 C 0.33272(10) 0.48988(11) 0.30629(15) 0.0422(4) Uani 1 1 d . . .
H7A H 0.2897 0.5147 0.3189 0.063 Uiso 1 1 calc R U .
H7B H 0.3089 0.4703 0.2293 0.063 Uiso 1 1 calc R U .
H7C H 0.3752 0.5304 0.3194 0.063 Uiso 1 1 calc R U .
C8 C 0.39402(9) 0.19793(11) 0.32473(12) 0.0337(3) Uani 1 1 d . . .
H8A H 0.4496 0.1833 0.3398 0.051 Uiso 1 1 calc R U .
H8B H 0.3609 0.2114 0.2456 0.051 Uiso 1 1 calc R U .
H8C H 0.3691 0.1519 0.3433 0.051 Uiso 1 1 calc R U .
C9 C 0.47274(8) 0.18704(8) 0.55122(11) 0.0231(3) Uani 1 1 d . . .
C10 C 0.42680(8) 0.12366(9) 0.56470(11) 0.0245(3) Uani 1 1 d . . .
C11 C 0.46728(10) 0.05086(9) 0.61019(12) 0.0299(3) Uani 1 1 d . . .
H11 H 0.4382 0.0076 0.6218 0.036 Uiso 1 1 calc R U .
C12 C 0.54896(10) 0.04007(9) 0.63880(12) 0.0323(3) Uani 1 1 d . . .
H12 H 0.5757 -0.0097 0.6713 0.039 Uiso 1 1 calc R U .
C13 C 0.59183(9) 0.10168(10) 0.62005(12) 0.0308(3) Uani 1 1 d . . .
H13 H 0.6474 0.0931 0.6377 0.037 Uiso 1 1 calc R U .
C14 C 0.55478(8) 0.17607(9) 0.57576(11) 0.0261(3) Uani 1 1 d . . .
C15 C 0.33503(9) 0.13383(9) 0.52416(12) 0.0285(3) Uani 1 1 d . . .
H15 H 0.3120 0.1652 0.4528 0.034 Uiso 1 1 calc R U .
C16 C 0.31744(9) 0.18260(10) 0.60555(13) 0.0312(3) Uani 1 1 d . . .
H16A H 0.3419 0.1551 0.6780 0.047 Uiso 1 1 calc R U .
H16B H 0.2580 0.1870 0.5767 0.047 Uiso 1 1 calc R U .
H16C H 0.3411 0.2371 0.6143 0.047 Uiso 1 1 calc R U .
C17 C 0.28906(11) 0.05246(12) 0.49891(18) 0.0483(5) Uani 1 1 d . . .
H17A H 0.3035 0.0239 0.5689 0.072 Uiso 1 1 calc R U .
H17B H 0.3044 0.0190 0.4522 0.072 Uiso 1 1 calc R U .
H17C H 0.2298 0.0625 0.4595 0.072 Uiso 1 1 calc R U .
C18 C 0.60183(9) 0.24195(11) 0.55179(13) 0.0345(3) Uani 1 1 d . . .
H18 H 0.5613 0.2836 0.5033 0.041 Uiso 1 1 calc R U .
C19 C 0.64477(13) 0.20820(16) 0.48806(18) 0.0601(6) Uani 1 1 d . . .
H19A H 0.6693 0.2531 0.4667 0.090 Uiso 1 1 calc R U .
H19B H 0.6047 0.1799 0.4210 0.090 Uiso 1 1 calc R U .
H19C H 0.6878 0.1701 0.5358 0.090 Uiso 1 1 calc R U .
C20 C 0.66338(10) 0.28450(10) 0.65770(15) 0.0392(4) Uani 1 1 d . . .
H20A H 0.6346 0.3093 0.6947 0.059 Uiso 1 1 calc R U .
H20B H 0.6920 0.3269 0.6389 0.059 Uiso 1 1 calc R U .
H20C H 0.7033 0.2448 0.7078 0.059 Uiso 1 1 calc R U .
H1 H 0.5000 0.2415(19) 0.7500 0.045(8) Uiso 1 2 d S . P

loop_
_atom_site_aniso_label
_atom_site_aniso_U_11
_atom_site_aniso_U_22
_atom_site_aniso_U_33
_atom_site_aniso_U_23
_atom_site_aniso_U_13
_atom_site_aniso_U_12
Ni1 0.02194(11) 0.02000(11) 0.02844(11) 0.00478(7) 0.01302(8) 0.00114(6)
N1 0.0301(6) 0.0212(6) 0.0387(7) 0.0035(5) 0.0164(5) 0.0010(5)
N2 0.0255(6) 0.0264(6) 0.0404(7) 0.0108(5) 0.0181(5) 0.0026(5)
N3 0.0222(5) 0.0268(6) 0.0261(6) 0.0051(5) 0.0131(5) 0.0011(5)
O1 0.0293(7) 0.0183(7) 0.0259(7) 0.000 0.0118(6) 0.000
C1 0.0314(11) 0.0202(10) 0.0627(15) 0.000 0.0286(11) 0.000
C2 0.0277(7) 0.0209(7) 0.0525(9) 0.0075(6) 0.0237(7) 0.0031(6)
C3 0.0292(7) 0.0248(7) 0.0532(9) 0.0127(7) 0.0229(7) 0.0048(6)
C4 0.0216(6) 0.0372(8) 0.0391(8) 0.0161(7) 0.0164(6) 0.0034(6)
C5 0.0261(7) 0.0425(9) 0.0286(7) 0.0117(6) 0.0137(6) 0.0012(6)
C6 0.0216(6) 0.0364(8) 0.0275(7) 0.0057(6) 0.0135(5) -0.0001(6)
C7 0.0350(8) 0.0439(10) 0.0470(10) 0.0223(8) 0.0188(7) 0.0072(7)
C8 0.0318(8) 0.0465(9) 0.0231(7) 0.0039(6) 0.0132(6) 0.0034(7)
C9 0.0247(6) 0.0254(7) 0.0208(6) -0.0005(5) 0.0120(5) 0.0005(5)
C10 0.0267(7) 0.0266(7) 0.0214(6) -0.0031(5) 0.0123(5) -0.0018(5)
C11 0.0380(8) 0.0242(7) 0.0269(7) -0.0031(5) 0.0148(6) -0.0032(6)
C12 0.0383(8) 0.0249(7) 0.0281(7) -0.0028(6) 0.0112(6) 0.0071(6)
C13 0.0262(7) 0.0374(8) 0.0264(7) -0.0032(6) 0.0106(6) 0.0074(6)
C14 0.0244(7) 0.0329(8) 0.0218(6) -0.0008(6) 0.0116(5) 0.0011(6)
C15 0.0264(7) 0.0337(8) 0.0265(7) -0.0013(6) 0.0135(6) -0.0039(6)
C16 0.0289(7) 0.0360(8) 0.0303(7) 0.0010(6) 0.0152(6) 0.0021(6)
C17 0.0367(9) 0.0464(11) 0.0671(12) -0.0214(9) 0.0290(9) -0.0152(8)
C18 0.0244(7) 0.0464(10) 0.0355(8) 0.0085(7) 0.0165(6) 0.0017(6)
C19 0.0514(11) 0.0912(17) 0.0556(12) -0.0105(11) 0.0399(10) -0.0174(11)
C20 0.0347(8) 0.0352(9) 0.0482(10) 0.0049(7) 0.0201(7) -0.0050(7)

loop_
_atom_type_symbol
_atom_type_description
_atom_type_scat_dispersion_real
_atom_type_scat_dispersion_imag
_atom_type_scat_source
C C 0.0033 0.0016 'International Tables Vol C Tables 4.2.6.8 and 6.1.1.4'
H H 0.0000 0.0000 'International Tables Vol C Tables 4.2.6.8 and 6.1.1.4'
N N 0.0061 0.0033 'International Tables Vol C Tables 4.2.6.8 and 6.1.1.4'
O O 0.0106 0.0060 'International Tables Vol C Tables 4.2.6.8 and 6.1.1.4'
Ni Ni 0.3393 1.1124 'International Tables Vol C Tables 4.2.6.8 and 6.1.1.4'

loop_
_geom_angle_atom_site_label_1
_geom_angle_atom_site_label_2
_geom_angle_atom_site_label_3
_geom_angle
_geom_angle_site_symmetry_1
_geom_angle_site_symmetry_3
N1 Ni1 N3 173.37(5) . .
N1 Ni1 N2 81.07(6) . .
N3 Ni1 N2 95.48(6) . .
N1 Ni1 O1 82.32(5) . .
N3 Ni1 O1 101.41(5) . .
N2 Ni1 O1 162.99(6) . .
N1 N1 C2 109.08(10) 2_656 .
N1 N1 Ni1 125.73(4) 2_656 .
C2 N1 Ni1 124.65(12) . .
C4 N2 C3 117.46(13) . .
C4 N2 Ni1 125.85(11) . .
C3 N2 Ni1 116.67(10) . .
C6 N3 C9 115.79(12) . .
C6 N3 Ni1 125.18(11) . .
C9 N3 Ni1 118.18(9) . .
Ni1 O1 Ni1 122.60(7) . 2_656
C2 C1 C2 104.47(19) 2_656 .
N1 C2 C1 108.68(15) . .
N1 C2 C3 110.48(14) . .
C1 C2 C3 140.82(14) . .
C2 C3 N2 106.82(12) . .
N2 C4 C5 122.97(14) . .
N2 C4 C7 120.01(15) . .
C5 C4 C7 117.01(15) . .
C4 C5 C6 126.56(15) . .
N3 C6 C5 123.36(15) . .
N3 C6 C8 119.92(13) . .
C5 C6 C8 116.70(13) . .
C14 C9 C10 121.70(13) . .
C14 C9 N3 118.67(12) . .
C10 C9 N3 119.57(12) . .
C11 C10 C9 117.51(13) . .
C11 C10 C15 121.82(13) . .
C9 C10 C15 120.57(13) . .
C12 C11 C10 121.47(14) . .
C11 C12 C13 120.06(14) . .
C12 C13 C14 121.01(14) . .
C13 C14 C9 118.12(14) . .
C13 C14 C18 120.28(13) . .
C9 C14 C18 121.57(13) . .
C16 C15 C10 112.33(12) . .
C16 C15 C17 109.53(13) . .
C10 C15 C17 112.94(13) . .
C14 C18 C20 111.85(13) . .
C14 C18 C19 111.62(15) . .
C20 C18 C19 110.33(14) . .

loop_
_geom_bond_atom_site_label_1
_geom_bond_atom_site_label_2
_geom_bond_distance
_geom_bond_site_symmetry_2
Ni1 N1 1.8023(13) .
Ni1 N3 1.8856(13) .
Ni1 N2 1.8921(12) .
Ni1 O1 1.9721(7) .
N1 N1 1.332(3) 2_656
N1 C2 1.3375(19) .
N2 C4 1.330(2) .
N2 C3 1.494(2) .
N3 C6 1.3413(18) .
N3 C9 1.4401(18) .
O1 Ni1 1.9721(7) 2_656
C1 C2 1.396(2) 2_656
C1 C2 1.396(2) .
C2 C3 1.492(2) .
C4 C5 1.391(2) .
C4 C7 1.509(2) .
C5 C6 1.396(2) .
C6 C8 1.511(2) .
C9 C14 1.4043(19) .
C9 C10 1.4116(19) .
C10 C11 1.392(2) .
C10 C15 1.5272(19) .
C11 C12 1.383(2) .
C12 C13 1.384(2) .
C13 C14 1.392(2) .
C14 C18 1.520(2) .
C15 C16 1.524(2) .
C15 C17 1.535(2) .
C18 C20 1.520(2) .
C18 C19 1.533(2) .
